data_1563689
loop_
_publ_author_name
'Chumak, Igor'
'Warczok, Piotr'
'Richter, Klaus W.'

_publ_section_title
;
 The crystal structures of Hf3+-\dNb4+-\dAs3 and Hf7.2Nb3.8As4: Members of
 a homologous series combining W-type, Mg-type and AlB2-type building
 blocks
;
_journal_issue 3
_journal_name_full 'Journal of Solid State Chemistry'
_journal_page_first 557
_journal_page_last 564
_journal_paper_doi 10.1016/j.jssc.2009.12.028
_journal_volume 183
_journal_year 2010
_chemical_formula_sum 'As4 Hf7.2 Nb3.8'
_chemical_formula_weight 1937.9
_space_group_IT_number 71
_space_group_name_Hall '-I 2 2'
_space_group_name_H-M_alt 'I m m m'
_symmetry_cell_setting orthorhombic
_symmetry_space_group_name_H-M 'I m m m'
_atom_sites_solution_hydrogens geom
_atom_sites_solution_primary direct
_atom_sites_solution_secondary difmap
_cell_angle_alpha 90.00
_cell_angle_beta 90.00
_cell_angle_gamma 90.00
_cell_formula_units_Z 4
_cell_length_a 3.5825(7)
_cell_length_b 9.6162(19)
_cell_length_c 16.103(3)
_cell_measurement_temperature 293(2)
_cell_volume 554.75(19)
_computing_structure_refinement 'SHELXL-97 (Sheldrick, 1997)'
_computing_structure_solution 'SHELXS-97 (Sheldrick, 1990)'
_diffrn_ambient_temperature 293(2)
_diffrn_measured_fraction_theta_full 0.992
_diffrn_measured_fraction_theta_max 0.992
_diffrn_radiation_monochromator graphite
_diffrn_radiation_source 'fine-focus sealed tube'
_diffrn_radiation_type MoK\a
_diffrn_radiation_wavelength 0.71073
_diffrn_reflns_av_R_equivalents 0.0339
_diffrn_reflns_av_sigmaI/netI 0.0256
_diffrn_reflns_limit_h_max 2
_diffrn_reflns_limit_h_min -5
_diffrn_reflns_limit_k_max 13
_diffrn_reflns_limit_k_min -13
_diffrn_reflns_limit_l_max 22
_diffrn_reflns_limit_l_min -22
_diffrn_reflns_number 2580
_diffrn_reflns_theta_full 30.10
_diffrn_reflns_theta_max 30.10
_diffrn_reflns_theta_min 4.24
_exptl_absorpt_coefficient_mu 84.021
_exptl_crystal_density_diffrn 11.691
_exptl_crystal_density_method 'not measured'
_exptl_crystal_F_000 1623
_refine_diff_density_max 3.734
_refine_diff_density_min -3.281
_refine_diff_density_rms 0.712
_refine_ls_extinction_coef 0.00043(6)
_refine_ls_extinction_expression Fc^*^=kFc[1+0.001xFc^2^\l^3^/sin(2\q)]^-1/4^
_refine_ls_extinction_method SHELXL
_refine_ls_goodness_of_fit_ref 1.188
_refine_ls_hydrogen_treatment mixed
_refine_ls_matrix_type full
_refine_ls_number_parameters 33
_refine_ls_number_reflns 508
_refine_ls_number_restraints 0
_refine_ls_restrained_S_all 1.188
_refine_ls_R_factor_all 0.0339
_refine_ls_R_factor_gt 0.0260
_refine_ls_shift/su_max 0.000
_refine_ls_shift/su_mean 0.000
_refine_ls_structure_factor_coef Fsqd
_refine_ls_weighting_details 'calc w=1/[\s^2^(Fo^2^)+(0.0304P)^2^+9.4869P] where P=(Fo^2^+2Fc^2^)/3'
_refine_ls_weighting_scheme calc
_refine_ls_wR_factor_gt 0.0599
_refine_ls_wR_factor_ref 0.0628
_reflns_number_gt 410
_reflns_number_total 508
_reflns_threshold_expression >2sigma(I)
_cod_data_source_file JSSC-2010-183-557.cif
_cod_data_source_block 71hf
_cod_original_cell_volume 554.74(19)
_cod_original_sg_symbol_H-M Immm
_cod_database_code 1563689

loop_
_symmetry_equiv_pos_as_xyz
'x, y, z'
'-x, -y, z'
'-x, y, -z'
'x, -y, -z'
'x+1/2, y+1/2, z+1/2'
'-x+1/2, -y+1/2, z+1/2'
'-x+1/2, y+1/2, -z+1/2'
'x+1/2, -y+1/2, -z+1/2'
'-x, -y, -z'
'x, y, -z'
'x, -y, z'
'-x, y, z'
'-x+1/2, -y+1/2, -z+1/2'
'x+1/2, y+1/2, -z+1/2'
'x+1/2, -y+1/2, z+1/2'
'-x+1/2, y+1/2, z+1/2'

loop_
_atom_site_label
_atom_site_type_symbol
_atom_site_fract_x
_atom_site_fract_y
_atom_site_fract_z
_atom_site_U_iso_or_equiv
_atom_site_adp_type
_atom_site_occupancy
_atom_site_symmetry_multiplicity
_atom_site_calc_flag
_atom_site_refinement_flags
_atom_site_disorder_assembly
_atom_site_disorder_group
Hf1 Hf 0.0000 0.34413(9) 0.29076(5) 0.0074(3) Uani 0.317(7) 2 d SP . .
Nb1 Nb 0.0000 0.34413(9) 0.29076(5) 0.0074(3) Uani 0.683(7) 2 d SP . .
Hf2 Hf 0.0000 0.0000 0.33974(5) 0.0083(2) Uani 1 4 d S . .
Hf3 Hf -1.5000 0.5000 0.59651(6) 0.0104(3) Uani 0.663(10) 4 d SP . .
Nb3 Nb -1.5000 0.5000 0.59651(6) 0.0104(3) Uani 0.337(10) 4 d SP . .
Hf4 Hf -1.0000 0.28164(9) 0.5000 0.0094(3) Uani 0.968(11) 4 d SP . .
Nb4 Nb -1.0000 0.28164(9) 0.5000 0.0094(3) Uani 0.032(11) 4 d SP . .
Hf5 Hf -0.5000 0.0000 0.5000 0.0073(4) Uani 0.688(12) 8 d SP . .
Nb5 Nb -0.5000 0.0000 0.5000 0.0073(4) Uani 0.312(12) 8 d SP . .
As1 As -0.5000 0.20601(13) 0.38019(8) 0.0044(3) Uani 1 2 d S . .

loop_
_atom_site_aniso_label
_atom_site_aniso_U_11
_atom_site_aniso_U_22
_atom_site_aniso_U_33
_atom_site_aniso_U_23
_atom_site_aniso_U_13
_atom_site_aniso_U_12
Hf1 0.0061(4) 0.0082(5) 0.0078(5) 0.0002(3) 0.000 0.000
Nb1 0.0061(4) 0.0082(5) 0.0078(5) 0.0002(3) 0.000 0.000
Hf2 0.0062(4) 0.0085(4) 0.0102(4) 0.000 0.000 0.000
Hf3 0.0119(5) 0.0080(5) 0.0114(5) 0.000 0.000 0.000
Nb3 0.0119(5) 0.0080(5) 0.0114(5) 0.000 0.000 0.000
Hf4 0.0055(4) 0.0162(5) 0.0065(4) 0.000 0.000 0.000
Nb4 0.0055(4) 0.0162(5) 0.0065(4) 0.000 0.000 0.000
Hf5 0.0080(7) 0.0071(7) 0.0067(7) 0.000 0.000 0.000
Nb5 0.0080(7) 0.0071(7) 0.0067(7) 0.000 0.000 0.000
As1 0.0032(6) 0.0053(6) 0.0048(6) 0.0004(4) 0.000 0.000

loop_
_atom_type_symbol
_atom_type_description
_atom_type_scat_dispersion_real
_atom_type_scat_dispersion_imag
_atom_type_scat_source
As As 0.0499 2.0058 'International Tables Vol C Tables 4.2.6.8 and 6.1.1.4'
Nb Nb -2.0727 0.6215 'International Tables Vol C Tables 4.2.6.8 and 6.1.1.4'
Hf Hf -0.5830 6.1852 'International Tables Vol C Tables 4.2.6.8 and 6.1.1.4'

loop_
_geom_angle_atom_site_label_1
_geom_angle_atom_site_label_2
_geom_angle_atom_site_label_3
_geom_angle
_geom_angle_site_symmetry_1
_geom_angle_site_symmetry_3
As1 Hf1 As1 84.88(5) 1_655 .
As1 Hf1 As1 116.62(4) 1_655 13_455
As1 Hf1 As1 116.62(4) . 13_455
As1 Hf1 Nb1 110.75(5) 1_655 13_455
As1 Hf1 Nb1 60.69(4) . 13_455
As1 Hf1 Nb1 55.92(3) 13_455 13_455
As1 Hf1 Hf1 110.75(5) 1_655 13_455
As1 Hf1 Hf1 60.69(4) . 13_455
As1 Hf1 Hf1 55.92(3) 13_455 13_455
Nb1 Hf1 Hf1 0.00(4) 13_455 13_455
As1 Hf1 Nb1 60.69(4) 1_655 13
As1 Hf1 Nb1 110.75(5) . 13
As1 Hf1 Nb1 55.92(3) 13_455 13
Nb1 Hf1 Nb1 77.39(4) 13_455 13
Hf1 Hf1 Nb1 77.39(4) 13_455 13
As1 Hf1 Hf1 60.69(4) 1_655 13
As1 Hf1 Hf1 110.75(5) . 13
As1 Hf1 Hf1 55.92(3) 13_455 13
Nb1 Hf1 Hf1 77.39(4) 13_455 13
Hf1 Hf1 Hf1 77.39(4) 13_455 13
Nb1 Hf1 Hf1 0.00(4) 13 13
As1 Hf1 Nb3 60.79(3) 1_655 9_466
As1 Hf1 Nb3 109.22(4) . 9_466
As1 Hf1 Nb3 133.78(3) 13_455 9_466
Nb1 Hf1 Nb3 168.49(5) 13_455 9_466
Hf1 Hf1 Nb3 168.49(5) 13_455 9_466
Nb1 Hf1 Nb3 102.87(2) 13 9_466
Hf1 Hf1 Nb3 102.87(2) 13 9_466
As1 Hf1 Hf3 60.79(3) 1_655 9_466
As1 Hf1 Hf3 109.22(4) . 9_466
As1 Hf1 Hf3 133.78(3) 13_455 9_466
Nb1 Hf1 Hf3 168.49(5) 13_455 9_466
Hf1 Hf1 Hf3 168.49(5) 13_455 9_466
Nb1 Hf1 Hf3 102.87(2) 13 9_466
Hf1 Hf1 Hf3 102.87(2) 13 9_466
Nb3 Hf1 Hf3 0.00(3) 9_466 9_466
As1 Hf1 Nb3 109.22(4) 1_655 9_366
As1 Hf1 Nb3 60.79(3) . 9_366
As1 Hf1 Nb3 133.78(3) 13_455 9_366
Nb1 Hf1 Nb3 102.87(2) 13_455 9_366
Hf1 Hf1 Nb3 102.87(2) 13_455 9_366
Nb1 Hf1 Nb3 168.49(5) 13 9_366
Hf1 Hf1 Nb3 168.49(5) 13 9_366
Nb3 Hf1 Nb3 74.53(3) 9_466 9_366
Hf3 Hf1 Nb3 74.53(3) 9_466 9_366
As1 Hf1 Hf3 109.22(4) 1_655 9_366
As1 Hf1 Hf3 60.79(3) . 9_366
As1 Hf1 Hf3 133.78(3) 13_455 9_366
Nb1 Hf1 Hf3 102.87(2) 13_455 9_366
Hf1 Hf1 Hf3 102.87(2) 13_455 9_366
Nb1 Hf1 Hf3 168.49(5) 13 9_366
Hf1 Hf1 Hf3 168.49(5) 13 9_366
Nb3 Hf1 Hf3 74.53(3) 9_466 9_366
Hf3 Hf1 Hf3 74.53(3) 9_466 9_366
Nb3 Hf1 Hf3 0.0 9_366 9_366
As1 Hf1 Nb1 120.02(3) 1_655 2_565
As1 Hf1 Nb1 120.02(3) . 2_565
As1 Hf1 Nb1 99.94(3) 13_455 2_565
Nb1 Hf1 Nb1 129.19(3) 13_455 2_565
Hf1 Hf1 Nb1 129.19(3) 13_455 2_565
Nb1 Hf1 Nb1 129.19(3) 13 2_565
Hf1 Hf1 Nb1 129.19(3) 13 2_565
Nb3 Hf1 Nb1 59.556(18) 9_466 2_565
Hf3 Hf1 Nb1 59.556(18) 9_466 2_565
Nb3 Hf1 Nb1 59.556(18) 9_366 2_565
Hf3 Hf1 Nb1 59.556(18) 9_366 2_565
As1 Hf2 As1 81.32(4) . 1_655
As1 Hf2 As1 92.21(4) . 2_455
As1 Hf2 As1 152.59(6) 1_655 2_455
As1 Hf2 As1 152.59(6) . 2
As1 Hf2 As1 92.21(4) 1_655 2
As1 Hf2 As1 81.32(4) 2_455 2
As1 Hf2 Hf5 55.52(3) . .
As1 Hf2 Hf5 100.19(3) 1_655 .
As1 Hf2 Hf5 55.52(3) 2_455 .
As1 Hf2 Hf5 100.19(3) 2 .
As1 Hf2 Nb5 100.19(3) . 1_655
As1 Hf2 Nb5 55.52(3) 1_655 1_655
As1 Hf2 Nb5 100.19(3) 2_455 1_655
As1 Hf2 Nb5 55.52(3) 2 1_655
Hf5 Hf2 Nb5 69.53(2) . 1_655
As1 Hf2 Hf5 100.19(3) . 1_655
As1 Hf2 Hf5 55.52(3) 1_655 1_655
As1 Hf2 Hf5 100.19(3) 2_455 1_655
As1 Hf2 Hf5 55.52(3) 2 1_655
Hf5 Hf2 Hf5 69.53(2) . 1_655
Nb5 Hf2 Hf5 0.0 1_655 1_655
As1 Hf2 Nb1 97.51(3) . 14_445
As1 Hf2 Nb1 150.90(4) 1_655 14_445
As1 Hf2 Nb1 56.16(3) 2_455 14_445
As1 Hf2 Nb1 100.73(3) 2 14_445
Hf5 Hf2 Nb1 102.964(18) . 14_445
Nb5 Hf2 Nb1 150.992(18) 1_655 14_445
Hf5 Hf2 Nb1 150.992(18) 1_655 14_445
As1 Hf2 Hf1 97.51(3) . 14_445
As1 Hf2 Hf1 150.90(4) 1_655 14_445
As1 Hf2 Hf1 56.16(3) 2_455 14_445
As1 Hf2 Hf1 100.73(3) 2 14_445
Hf5 Hf2 Hf1 102.964(18) . 14_445
Nb5 Hf2 Hf1 150.992(18) 1_655 14_445
Hf5 Hf2 Hf1 150.992(18) 1_655 14_445
Nb1 Hf2 Hf1 0.00(4) 14_445 14_445
As1 Hf2 Hf1 56.16(3) . 13_455
As1 Hf2 Hf1 100.73(3) 1_655 13_455
As1 Hf2 Hf1 97.51(3) 2_455 13_455
As1 Hf2 Hf1 150.90(4) 2 13_455
Hf5 Hf2 Hf1 102.964(17) . 13_455
Nb5 Hf2 Hf1 150.992(18) 1_655 13_455
Hf5 Hf2 Hf1 150.992(18) 1_655 13_455
Nb1 Hf2 Hf1 56.99(3) 14_445 13_455
Hf1 Hf2 Hf1 56.99(3) 14_445 13_455
As1 Hf2 Nb1 56.16(3) . 13_455
As1 Hf2 Nb1 100.73(3) 1_655 13_455
As1 Hf2 Nb1 97.51(3) 2_455 13_455
As1 Hf2 Nb1 150.90(4) 2 13_455
Hf5 Hf2 Nb1 102.964(17) . 13_455
Nb5 Hf2 Nb1 150.992(18) 1_655 13_455
Hf5 Hf2 Nb1 150.992(18) 1_655 13_455
Nb1 Hf2 Nb1 56.99(3) 14_445 13_455
Hf1 Hf2 Nb1 56.99(3) 14_445 13_455
Hf1 Hf2 Nb1 0.00(2) 13_455 13_455
As1 Hf3 As1 164.88(6) 9_366 10_456
As1 Hf3 Nb1 54.34(2) 9_366 9_466
As1 Hf3 Nb1 114.93(3) 10_456 9_466
As1 Hf3 Hf1 54.34(2) 9_366 9_466
As1 Hf3 Hf1 114.93(3) 10_456 9_466
Nb1 Hf3 Hf1 0.00(4) 9_466 9_466
As1 Hf3 Nb1 114.93(3) 9_366 10_456
As1 Hf3 Nb1 54.34(2) 10_456 10_456
Nb1 Hf3 Nb1 60.89(4) 9_466 10_456
Hf1 Hf3 Nb1 60.89(4) 9_466 10_456
As1 Hf3 Hf1 114.93(3) 9_366 10_356
As1 Hf3 Hf1 54.34(2) 10_456 10_356
Nb1 Hf3 Hf1 104.29(4) 9_466 10_356
Hf1 Hf3 Hf1 104.29(4) 9_466 10_356
Nb1 Hf3 Hf1 74.53(3) 10_456 10_356
As1 Hf3 Hf1 114.93(3) 9_366 10_456
As1 Hf3 Hf1 54.34(2) 10_456 10_456
Nb1 Hf3 Hf1 60.89(4) 9_466 10_456
Hf1 Hf3 Hf1 60.89(4) 9_466 10_456
Nb1 Hf3 Hf1 0.00(4) 10_456 10_456
Hf1 Hf3 Hf1 74.53(3) 10_356 10_456
As1 Hf3 Nb1 114.93(3) 9_366 10_356
As1 Hf3 Nb1 54.34(2) 10_456 10_356
Nb1 Hf3 Nb1 104.29(4) 9_466 10_356
Hf1 Hf3 Nb1 104.29(4) 9_466 10_356
Nb1 Hf3 Nb1 74.53(3) 10_456 10_356
Hf1 Hf3 Nb1 0.00(3) 10_356 10_356
Hf1 Hf3 Nb1 74.53(3) 10_456 10_356
As1 Hf3 Nb1 54.34(2) 9_366 9_366
As1 Hf3 Nb1 114.93(3) 10_456 9_366
Nb1 Hf3 Nb1 74.53(3) 9_466 9_366
Hf1 Hf3 Nb1 74.53(3) 9_466 9_366
Nb1 Hf3 Nb1 104.29(4) 10_456 9_366
Hf1 Hf3 Nb1 60.89(4) 10_356 9_366
Hf1 Hf3 Nb1 104.29(4) 10_456 9_366
Nb1 Hf3 Nb1 60.89(4) 10_356 9_366
As1 Hf3 Hf1 54.34(2) 9_366 9_366
As1 Hf3 Hf1 114.93(3) 10_456 9_366
Nb1 Hf3 Hf1 74.53(3) 9_466 9_366
Hf1 Hf3 Hf1 74.53(3) 9_466 9_366
Nb1 Hf3 Hf1 104.29(4) 10_456 9_366
Hf1 Hf3 Hf1 60.89(4) 10_356 9_366
Hf1 Hf3 Hf1 104.29(4) 10_456 9_366
Nb1 Hf3 Hf1 60.89(4) 10_356 9_366
Nb1 Hf3 Hf1 0.00(3) 9_366 9_366
As1 Hf3 Nb3 97.56(3) 9_366 9_266
As1 Hf3 Nb3 97.56(3) 10_456 9_266
Nb1 Hf3 Nb3 127.86(2) 9_466 9_266
Hf1 Hf3 Nb3 127.86(2) 9_466 9_266
Nb1 Hf3 Nb3 127.86(2) 10_456 9_266
Hf1 Hf3 Nb3 127.86(2) 10_356 9_266
Hf1 Hf3 Nb3 127.86(2) 10_456 9_266
Nb1 Hf3 Nb3 127.86(2) 10_356 9_266
Nb1 Hf3 Nb3 127.86(2) 9_366 9_266
Hf1 Hf3 Nb3 127.86(2) 9_366 9_266
As1 Hf3 Hf3 97.56(3) 9_366 9_266
As1 Hf3 Hf3 97.56(3) 10_456 9_266
Nb1 Hf3 Hf3 127.86(2) 9_466 9_266
Hf1 Hf3 Hf3 127.86(2) 9_466 9_266
Nb1 Hf3 Hf3 127.86(2) 10_456 9_266
Hf1 Hf3 Hf3 127.86(2) 10_356 9_266
Hf1 Hf3 Hf3 127.86(2) 10_456 9_266
Nb1 Hf3 Hf3 127.86(2) 10_356 9_266
Nb1 Hf3 Hf3 127.86(2) 9_366 9_266
Hf1 Hf3 Hf3 127.86(2) 9_366 9_266
Nb3 Hf3 Hf3 0.0 9_266 9_266
As1 Hf4 As1 81.97(4) 1_455 .
As1 Hf4 As1 149.12(7) 1_455 10_556
As1 Hf4 As1 89.88(4) . 10_556
As1 Hf4 As1 89.88(4) 1_455 10_456
As1 Hf4 As1 149.11(7) . 10_456
As1 Hf4 As1 81.97(4) 10_556 10_456
As1 Hf4 Nb3 101.59(3) 1_455 9_366
As1 Hf4 Nb3 57.25(3) . 9_366
As1 Hf4 Nb3 98.76(3) 10_556 9_366
As1 Hf4 Nb3 153.38(4) 10_456 9_366
As1 Hf4 Hf3 101.59(3) 1_455 9_366
As1 Hf4 Hf3 57.25(3) . 9_366
As1 Hf4 Hf3 98.76(3) 10_556 9_366
As1 Hf4 Hf3 153.38(4) 10_456 9_366
Nb3 Hf4 Hf3 0.00(3) 9_366 9_366
As1 Hf4 Nb3 57.25(3) 1_455 9_266
As1 Hf4 Nb3 101.59(3) . 9_266
As1 Hf4 Nb3 153.38(4) 10_556 9_266
As1 Hf4 Nb3 98.76(3) 10_456 9_266
Nb3 Hf4 Nb3 68.88(2) 9_366 9_266
Hf3 Hf4 Nb3 68.88(2) 9_366 9_266
As1 Hf4 Hf3 57.25(3) 1_455 9_266
As1 Hf4 Hf3 101.59(3) . 9_266
As1 Hf4 Hf3 153.38(4) 10_556 9_266
As1 Hf4 Hf3 98.76(3) 10_456 9_266
Nb3 Hf4 Hf3 68.88(2) 9_366 9_266
Hf3 Hf4 Hf3 68.88(2) 9_366 9_266
Nb3 Hf4 Hf3 0.00(3) 9_266 9_266
As1 Hf4 Hf3 98.75(3) 1_455 .
As1 Hf4 Hf3 153.38(4) . .
As1 Hf4 Hf3 101.58(3) 10_556 .
As1 Hf4 Hf3 57.25(3) 10_456 .
Nb3 Hf4 Hf3 96.95(3) 9_366 .
Hf3 Hf4 Hf3 96.95(3) 9_366 .
Nb3 Hf4 Hf3 58.77(4) 9_266 .
Hf3 Hf4 Hf3 58.77(4) 9_266 .
As1 Hf4 Hf3 153.38(4) 1_455 1_655
As1 Hf4 Hf3 98.76(3) . 1_655
As1 Hf4 Hf3 57.25(3) 10_556 1_655
As1 Hf4 Hf3 101.58(3) 10_456 1_655
Nb3 Hf4 Hf3 58.77(4) 9_366 1_655
Hf3 Hf4 Hf3 58.77(4) 9_366 1_655
Nb3 Hf4 Hf3 96.95(3) 9_266 1_655
Hf3 Hf4 Hf3 96.95(3) 9_266 1_655
Hf3 Hf4 Hf3 68.88(2) . 1_655
As1 Hf4 Nb3 153.38(4) 1_455 1_655
As1 Hf4 Nb3 98.76(3) . 1_655
As1 Hf4 Nb3 57.25(3) 10_556 1_655
As1 Hf4 Nb3 101.58(3) 10_456 1_655
Nb3 Hf4 Nb3 58.77(4) 9_366 1_655
Hf3 Hf4 Nb3 58.77(4) 9_366 1_655
Nb3 Hf4 Nb3 96.95(3) 9_266 1_655
Hf3 Hf4 Nb3 96.95(3) 9_266 1_655
Hf3 Hf4 Nb3 68.88(2) . 1_655
Hf3 Hf4 Nb3 0.00(3) 1_655 1_655
As1 Hf5 As1 91.52(5) . 2_455
As1 Hf5 As1 88.48(5) . 10_556
As1 Hf5 As1 180.0 2_455 10_556
As1 Hf5 As1 180.0 . 9_456
As1 Hf5 As1 88.48(5) 2_455 9_456
As1 Hf5 As1 91.52(5) 10_556 9_456
As1 Hf5 Hf2 55.03(2) . 1_455
As1 Hf5 Hf2 55.03(2) 2_455 1_455
As1 Hf5 Hf2 124.97(2) 10_556 1_455
As1 Hf5 Hf2 124.97(2) 9_456 1_455
As1 Hf5 Hf2 55.03(2) . .
As1 Hf5 Hf2 55.03(2) 2_455 .
As1 Hf5 Hf2 124.97(2) 10_556 .
As1 Hf5 Hf2 124.97(2) 9_456 .
Hf2 Hf5 Hf2 69.53(2) 1_455 .
As1 Hf5 Hf2 124.97(2) . 9_556
As1 Hf5 Hf2 124.97(2) 2_455 9_556
As1 Hf5 Hf2 55.03(2) 10_556 9_556
As1 Hf5 Hf2 55.03(2) 9_456 9_556
Hf2 Hf5 Hf2 180.0 1_455 9_556
Hf2 Hf5 Hf2 110.47(2) . 9_556
As1 Hf5 Hf2 124.97(2) . 9_456
As1 Hf5 Hf2 124.97(2) 2_455 9_456
As1 Hf5 Hf2 55.03(2) 10_556 9_456
As1 Hf5 Hf2 55.03(2) 9_456 9_456
Hf2 Hf5 Hf2 110.47(2) 1_455 9_456
Hf2 Hf5 Hf2 180.0 . 9_456
Hf2 Hf5 Hf2 69.53(2) 9_556 9_456
As1 Hf5 Hf4 53.31(2) . 1_655
As1 Hf5 Hf4 126.69(2) 2_455 1_655
As1 Hf5 Hf4 53.31(2) 10_556 1_655
As1 Hf5 Hf4 126.69(2) 9_456 1_655
Hf2 Hf5 Hf4 108.335(9) 1_455 1_655
Hf2 Hf5 Hf4 71.666(9) . 1_655
Hf2 Hf5 Hf4 71.665(9) 9_556 1_655
Hf2 Hf5 Hf4 108.334(9) 9_456 1_655
As1 Hf5 Hf4 126.69(2) . 9_356
As1 Hf5 Hf4 53.31(2) 2_455 9_356
As1 Hf5 Hf4 126.69(2) 10_556 9_356
As1 Hf5 Hf4 53.31(2) 9_456 9_356
Hf2 Hf5 Hf4 71.666(9) 1_455 9_356
Hf2 Hf5 Hf4 108.335(9) . 9_356
Hf2 Hf5 Hf4 108.334(9) 9_556 9_356
Hf2 Hf5 Hf4 71.665(9) 9_456 9_356
Hf4 Hf5 Hf4 180.0 1_655 9_356
As1 Hf5 Nb4 126.69(2) . 9_356
As1 Hf5 Nb4 53.31(2) 2_455 9_356
As1 Hf5 Nb4 126.69(2) 10_556 9_356
As1 Hf5 Nb4 53.31(2) 9_456 9_356
Hf2 Hf5 Nb4 71.666(9) 1_455 9_356
Hf2 Hf5 Nb4 108.335(9) . 9_356
Hf2 Hf5 Nb4 108.334(9) 9_556 9_356
Hf2 Hf5 Nb4 71.665(9) 9_456 9_356
Hf4 Hf5 Nb4 180.0 1_655 9_356
Hf4 Hf5 Nb4 0.000(16) 9_356 9_356
As1 Hf5 Nb4 53.31(2) . 1_655
As1 Hf5 Nb4 126.69(2) 2_455 1_655
As1 Hf5 Nb4 53.31(2) 10_556 1_655
As1 Hf5 Nb4 126.69(2) 9_456 1_655
Hf2 Hf5 Nb4 108.335(9) 1_455 1_655
Hf2 Hf5 Nb4 71.666(9) . 1_655
Hf2 Hf5 Nb4 71.665(9) 9_556 1_655
Hf2 Hf5 Nb4 108.334(9) 9_456 1_655
Hf4 Hf5 Nb4 0.000(16) 1_655 1_655
Hf4 Hf5 Nb4 179.998(15) 9_356 1_655
Nb4 Hf5 Nb4 179.998(15) 9_356 1_655
Hf1 As1 Nb1 84.88(5) . 1_455
Hf1 As1 Hf1 84.88(5) . 1_455
Nb1 As1 Hf1 0.00(4) 1_455 1_455
Hf1 As1 Hf4 133.83(6) . .
Nb1 As1 Hf4 78.90(3) 1_455 .
Hf1 As1 Hf4 78.90(3) 1_455 .
Hf1 As1 Nb4 78.90(3) . 1_655
Nb1 As1 Nb4 133.83(6) 1_455 1_655
Hf1 As1 Nb4 133.83(6) 1_455 1_655
Hf4 As1 Nb4 81.97(4) . 1_655
Hf1 As1 Hf4 78.90(3) . 1_655
Nb1 As1 Hf4 133.83(6) 1_455 1_655
Hf1 As1 Hf4 133.83(6) 1_455 1_655
Hf4 As1 Hf4 81.97(4) . 1_655
Nb4 As1 Hf4 0.00(3) 1_655 1_655
Hf1 As1 Hf2 132.20(5) . 1_455
Nb1 As1 Hf2 78.02(3) 1_455 1_455
Hf1 As1 Hf2 78.02(3) 1_455 1_455
Hf4 As1 Hf2 86.09(3) . 1_455
Nb4 As1 Hf2 141.86(6) 1_655 1_455
Hf4 As1 Hf2 141.86(6) 1_655 1_455
Hf1 As1 Hf2 78.01(3) . .
Nb1 As1 Hf2 132.20(5) 1_455 .
Hf1 As1 Hf2 132.20(5) 1_455 .
Hf4 As1 Hf2 141.87(6) . .
Nb4 As1 Hf2 86.10(3) 1_655 .
Hf4 As1 Hf2 86.10(3) 1_655 .
Hf2 As1 Hf2 81.32(4) 1_455 .
Hf1 As1 Hf5 137.47(2) . .
Nb1 As1 Hf5 137.47(2) 1_455 .
Hf1 As1 Hf5 137.47(2) 1_455 .
Hf4 As1 Hf5 72.42(3) . .
Nb4 As1 Hf5 72.42(3) 1_655 .
Hf4 As1 Hf5 72.42(3) 1_655 .
Hf2 As1 Hf5 69.45(3) 1_455 .
Hf2 As1 Hf5 69.45(3) . .

loop_
_geom_bond_atom_site_label_1
_geom_bond_atom_site_label_2
_geom_bond_distance
_geom_bond_site_symmetry_2
Hf1 As1 2.6545(12) 1_655
Hf1 As1 2.6545(12) .
Hf1 As1 2.7946(15) 13_455
Hf1 Nb1 2.8651(14) 13_455
Hf1 Hf1 2.8651(14) 13_455
Hf1 Nb1 2.8651(14) 13
Hf1 Hf1 2.8651(14) 13
Hf1 Nb3 2.9581(9) 9_466
Hf1 Hf3 2.9581(9) 9_466
Hf1 Nb3 2.9581(9) 9_366
Hf1 Hf3 2.9581(9) 9_366
Hf1 Nb1 2.9978(18) 2_565
Hf2 As1 2.7491(10) .
Hf2 As1 2.7491(10) 1_655
Hf2 As1 2.7491(10) 2_455
Hf2 As1 2.7491(10) 2
Hf2 Hf5 3.1413(8) .
Hf2 Nb5 3.1414(8) 1_655
Hf2 Hf5 3.1414(8) 1_655
Hf2 Nb1 3.1418(9) 14_445
Hf2 Hf1 3.1418(9) 14_445
Hf2 Hf1 3.1418(9) 13_455
Hf2 Nb1 3.1418(9) 13_455
Hf3 As1 2.8518(14) 9_366
Hf3 As1 2.8518(14) 10_456
Hf3 Nb1 2.9582(9) 9_466
Hf3 Hf1 2.9582(9) 9_466
Hf3 Nb1 2.9582(9) 10_456
Hf3 Hf1 2.9582(9) 10_356
Hf3 Hf1 2.9582(9) 10_456
Hf3 Nb1 2.9582(9) 10_356
Hf3 Nb1 2.9582(9) 9_366
Hf3 Hf1 2.9582(9) 9_366
Hf3 Nb3 3.108(2) 9_266
Hf3 Hf3 3.108(2) 9_266
Hf4 As1 2.7312(10) 1_455
Hf4 As1 2.7312(10) .
Hf4 As1 2.7313(10) 10_556
Hf4 As1 2.7313(10) 10_456
Hf4 Nb3 3.1674(8) 9_366
Hf4 Hf3 3.1674(8) 9_366
Hf4 Nb3 3.1674(8) 9_266
Hf4 Hf3 3.1674(8) 9_266
Hf4 Hf3 3.1675(8) 1_655
Hf4 Nb3 3.1675(8) 1_655
Hf5 As1 2.7653(13) .
Hf5 As1 2.7653(13) 2_455
Hf5 As1 2.7653(13) 10_556
Hf5 As1 2.7653(13) 9_456
Hf5 Hf2 3.1413(8) 1_455
Hf5 Hf2 3.1414(8) 9_556
Hf5 Hf2 3.1414(8) 9_456
Hf5 Hf4 3.2471(9) 1_655
Hf5 Hf4 3.2471(9) 9_356
Hf5 Nb4 3.2471(9) 9_356
Hf5 Nb4 3.2471(9) 1_655
As1 Nb1 2.6545(12) 1_455
As1 Hf1 2.6545(12) 1_455
As1 Nb4 2.7313(10) 1_655
As1 Hf4 2.7313(10) 1_655
As1 Hf2 2.7491(10) 1_455
